data_4343100
loop_
_publ_author_name
'Puttock, Emma V.'
'Banerjee, Priyabrata'
'Kaspar, Manuel'
'Drennen, Liam'
'Yufit, Dmitry S.'
'Bill, Eckhard'
'Sproules, Stephen'
'Hess, Corinna R.'

_publ_section_title
;
 A Series of [Co(Mabiq)Cl2-n] (n = 0, 1, 2) Compounds and Evidence for the
 Elusive Bimetallic Form.
;
_journal_issue 12
_journal_name_full 'Inorganic chemistry'
_journal_page_first 5864
_journal_page_last 5873
_journal_paper_doi 10.1021/acs.inorgchem.5b00636
_journal_volume 54
_journal_year 2015
_chemical_formula_moiety 'C33 H33 Cl2 Co N8, C H2 Cl2'
_chemical_formula_sum 'C34 H35 Cl4 Co N8'
_chemical_formula_weight 756.43
_chemical_name_systematic
;
 ? 
;
_space_group_crystal_system triclinic
_space_group_IT_number 2
_space_group_name_Hall '-P 1'
_space_group_name_H-M_alt 'P -1'
_symmetry_space_group_name_Hall '-P 1'
_symmetry_space_group_name_H-M 'P -1'
_atom_sites_solution_hydrogens geom
_atom_sites_solution_primary iterative
_atom_sites_solution_secondary difmap
_audit_creation_date 2013-09-25
_audit_creation_method
;
Olex2 1.2-beta
(compiled 2013.09.17 svn.r2790 for OlexSys, GUI svn.r4601)
;
_cell_angle_alpha 101.466(2)
_cell_angle_beta 104.309(2)
_cell_angle_gamma 103.074(2)
_cell_formula_units_Z 4
_cell_length_a 10.0493(7)
_cell_length_b 18.5861(13)
_cell_length_c 19.4484(13)
_cell_measurement_reflns_used 9797
_cell_measurement_temperature 120
_cell_measurement_theta_max 33.15
_cell_measurement_theta_min 2.19
_cell_volume 3301.4(4)
_computing_cell_refinement 'APEX2 v.2013.4_1 (Bruker, 2013)'
_computing_data_collection 'APEX2 v.2013.4_1 (Bruker, 2013)'
_computing_data_reduction 'SAINT v8.30C (Bruker, 2013)'
_computing_molecular_graphics
;
O. V. Dolomanov, L. J. Bourhis, R. J. Gildea, J. A. K. Howard and 
H. Puschmann,
OLEX2: a complete structure solution, refinement and analysis program.
J. Appl. Cryst. (2009). 42, 339-341.
;
_computing_publication_material
;
O. V. Dolomanov, L. J. Bourhis, R. J. Gildea, J. A. K. Howard and 
H. Puschmann,
OLEX2: a complete structure solution, refinement and analysis program.
J. Appl. Cryst. (2009). 42, 339-341.
;
_computing_structure_refinement
;
SHELX, G.M. Sheldrick, Acta Cryst.
(2008). A64, 112-122
;
_computing_structure_solution
;
L.J. Bourhis, O.V. Dolomanov, R.J. Gildea, 
J.A.K. Howard, H. Puschmann, in preparation (2013)
;
_diffrn_ambient_temperature 120
_diffrn_detector 'Bruker PHOTON 100 CMOS'
_diffrn_detector_type 'CMOS sensor'
_diffrn_measured_fraction_theta_full 0.999
_diffrn_measured_fraction_theta_max 0.999
_diffrn_measurement_device 'Bruker D8 Venture'
_diffrn_measurement_device_type D8Venture
_diffrn_measurement_method \w-scan
_diffrn_radiation_monochromator 'focusing mirrors'
_diffrn_radiation_probe x-ray
_diffrn_radiation_type MoK\a
_diffrn_radiation_wavelength 0.71073
_diffrn_reflns_av_R_equivalents 0.0331
_diffrn_reflns_av_unetI/netI 0.0401
_diffrn_reflns_limit_h_max 13
_diffrn_reflns_limit_h_min -13
_diffrn_reflns_limit_k_max 25
_diffrn_reflns_limit_k_min -25
_diffrn_reflns_limit_l_max 26
_diffrn_reflns_limit_l_min -26
_diffrn_reflns_number 55117
_diffrn_reflns_theta_full 29.50
_diffrn_reflns_theta_max 29.50
_diffrn_reflns_theta_min 2.13
_diffrn_source 'ImuS microsource'
_diffrn_standards_number 0
_exptl_absorpt_coefficient_mu 0.883
_exptl_absorpt_correction_T_max 1.0000
_exptl_absorpt_correction_T_min 0.9152
_exptl_absorpt_correction_type multi-scan
_exptl_absorpt_process_details
;
SADABS-2012/1 (Bruker,2012) was used for absorption correction.
wR2(int) was 0.0846 before and 0.0427 after correction.
The Ratio of minimum to maximum transmission is 0.9152.
The \l/2 correction factor is 0.0015.
;
_exptl_crystal_colour black
_exptl_crystal_colour_lustre metallic
_exptl_crystal_colour_modifier dark
_exptl_crystal_colour_primary black
_exptl_crystal_density_diffrn 1.522
_exptl_crystal_density_method 'not measured'
_exptl_crystal_description prism
_exptl_crystal_F_000 1560
_exptl_crystal_size_max 0.213
_exptl_crystal_size_mid 0.155
_exptl_crystal_size_min 0.06
_refine_diff_density_max 0.809
_refine_diff_density_min -0.542
_refine_diff_density_rms 0.082
_refine_ls_extinction_method none
_refine_ls_goodness_of_fit_ref 1.027
_refine_ls_hydrogen_treatment constr
_refine_ls_matrix_type full
_refine_ls_number_parameters 866
_refine_ls_number_reflns 18354
_refine_ls_number_restraints 6
_refine_ls_restrained_S_all 1.027
_refine_ls_R_factor_all 0.0607
_refine_ls_R_factor_gt 0.0393
_refine_ls_shift/su_max 0.002
_refine_ls_shift/su_mean 0.000
_refine_ls_structure_factor_coef Fsqd
_refine_ls_weighting_details 'calc w=1/[\s^2^(Fo^2^)+(0.0500P)^2^+1.3000P] where P=(Fo^2^+2Fc^2^)/3'
_refine_ls_weighting_scheme calc
_refine_ls_wR_factor_gt 0.0936
_refine_ls_wR_factor_ref 0.1024
_reflns_number_gt 13785
_reflns_number_total 18354
_reflns_threshold_expression >2sigma(I)
_cod_data_source_file ic5b00636_si_002.cif
_cod_data_source_block 1_13srv251
_cod_depositor_comments
;
The following automatic conversions were performed:

'_diffrn_radiation_probe' value 'X-ray' changed to 'x-ray' according
to
/usr/data/users/saulius/crontab/automatic-downloads/rss-feeds/ACS/lib/dictionaries/cif_core.dic
dictionary named 'cif_core.dic' version 2.4.2 from 2011-04-26.

Automatic conversion script
Id: cif_fix_values 3271 2015-04-21 07:52:19Z andrius 

 Adding full bibliography for 4343100--4343102.cif.
;
_cod_database_code 4343100
_olex2_refinement_description
;
1. Fixed Uiso
 At 1.2 times of:
  All C(H) groups, All C(H,H) groups
 At 1.5 times of:
  All C(H,H,H) groups
2. Restrained distances
 Cl4S-C2SA \\sim Cl3S-C2SA \\sim Cl3S-C2SB \\sim Cl3-C2SB
 with sigma of 0.005
3. Others
 Fixed Sof: Cl3(0.3) Cl4S(0.7) C2SA(0.7) H2SA(0.7) H2SB(0.7) C2SB(0.3)
 H2SC(0.3) H2SD(0.3)
4.a Secondary CH2 refined with riding coordinates:
 C1S(H1SA,H1SB), C2SA(H2SA,H2SB), C2SB(H2SC,H2SD)
4.b Aromatic/amide H refined with riding coordinates:
 C4(H4), C5(H5), C6(H6), C7(H7), C14(H14), C21(H21), C22(H22), C23(H23),
 C24(H24), C4A(H4A), C5A(H5A), C6A(H6A), C7A(H7A), C14A(H14A), C21A(H21A),
 C22A(H22A), C23A(H23A), C24A(H24A)
4.c Idealised Me refined as rotating group:
 C26(H26A,H26B,H26C), C27(H27A,H27B,H27C), C28(H28A,H28B,H28C), C29(H29A,H29B,
 H29C), C30(H30A,H30B,H30C), C31(H31A,H31B,H31C), C32(H32A,H32B,H32C), C33(H33A,
 H33B,H33C), C26A(H26D,H26E,H26F), C27A(H27D,H27E,H27F), C28A(H28D,H28E,H28F),
 C29A(H29D,H29E,H29F), C30A(H30D,H30E,H30F), C31A(H31D,H31E,H31F), C32A(H32D,
 H32E,H32F), C33A(H33D,H33E,H33F)
;

loop_
_space_group_symop_id
_space_group_symop_operation_xyz
1 'x, y, z'
2 '-x, -y, -z'

loop_
_atom_site_label
_atom_site_type_symbol
_atom_site_fract_x
_atom_site_fract_y
_atom_site_fract_z
_atom_site_U_iso_or_equiv
_atom_site_adp_type
_atom_site_occupancy
_atom_site_symmetry_multiplicity
_atom_site_calc_flag
_atom_site_refinement_flags
_atom_site_disorder_assembly
_atom_site_disorder_group
Co1 Co 0.41853(2) 0.266050(13) 0.044753(12) 0.00962(6) Uani 1 1 d . . .
Cl1 Cl 0.31768(5) 0.34817(2) -0.00626(2) 0.01556(9) Uani 1 1 d . . .
Cl2 Cl 0.51707(5) 0.18307(2) 0.09405(2) 0.01607(9) Uani 1 1 d . . .
N1 N 0.23384(15) 0.20770(8) 0.04353(8) 0.0115(3) Uani 1 1 d . . .
N2 N 0.42726(15) 0.32269(8) 0.14084(8) 0.0115(3) Uani 1 1 d . . .
N3 N 0.60433(15) 0.32747(8) 0.05440(8) 0.0112(3) Uani 1 1 d . . .
N4 N 0.39696(15) 0.20552(8) -0.05073(8) 0.0115(3) Uani 1 1 d . . .
N5 N 0.08131(15) 0.20024(9) 0.12074(8) 0.0146(3) Uani 1 1 d . . .
N6 N 0.28135(16) 0.32887(8) 0.22106(8) 0.0151(3) Uani 1 1 d . . .
N7 N 0.65785(15) 0.41380(8) 0.17436(8) 0.0134(3) Uani 1 1 d . . .
N8 N 0.16432(15) 0.11771(8) -0.07429(8) 0.0139(3) Uani 1 1 d . . .
C1 C 0.19744(18) 0.23105(10) 0.10600(9) 0.0129(3) Uani 1 1 d . . .
C2 C 0.30632(18) 0.29893(10) 0.16099(9) 0.0127(3) Uani 1 1 d . . .
C3 C 0.38890(19) 0.39013(10) 0.27079(9) 0.0145(3) Uani 1 1 d . . .
C4 C 0.3682(2) 0.42579(11) 0.33653(10) 0.0193(4) Uani 1 1 d . . .
H4 H 0.2829 0.4074 0.3465 0.023 Uiso 1 1 calc R . .
C5 C 0.4739(2) 0.48766(11) 0.38589(10) 0.0200(4) Uani 1 1 d . . .
H5 H 0.4597 0.5113 0.4293 0.024 Uiso 1 1 calc R . .
C6 C 0.6034(2) 0.51582(10) 0.37165(10) 0.0178(4) Uani 1 1 d . . .
H6 H 0.6741 0.5579 0.4057 0.021 Uiso 1 1 calc R . .
C7 C 0.62680(19) 0.48193(10) 0.30820(9) 0.0160(4) Uani 1 1 d . . .
H7 H 0.7129 0.5007 0.2992 0.019 Uiso 1 1 calc R . .
C8 C 0.51899(19) 0.41823(10) 0.25664(9) 0.0134(3) Uani 1 1 d . . .
C9 C 0.53397(18) 0.38228(10) 0.18777(9) 0.0124(3) Uani 1 1 d . . .
C10 C 0.68505(17) 0.38821(10) 0.11374(9) 0.0118(3) Uani 1 1 d . . .
C11 C 0.81858(18) 0.43104(10) 0.09981(9) 0.0125(3) Uani 1 1 d . . .
C12 C 0.83373(18) 0.36759(10) 0.03976(9) 0.0126(3) Uani 1 1 d . . .
C13 C 0.67991(18) 0.31840(9) 0.00654(9) 0.0119(3) Uani 1 1 d . . .
C14 C 0.62796(18) 0.26563(10) -0.06159(9) 0.0135(3) Uani 1 1 d . . .
H14 H 0.6858 0.2665 -0.0923 0.016 Uiso 1 1 calc R . .
C15 C 0.49512(18) 0.21166(10) -0.08695(9) 0.0120(3) Uani 1 1 d . . .
C16 C 0.45220(18) 0.14537(10) -0.15497(9) 0.0124(3) Uani 1 1 d . . .
C17 C 0.28790(18) 0.11408(10) -0.16798(9) 0.0134(3) Uani 1 1 d . . .
C18 C 0.27811(18) 0.14559(9) -0.09169(9) 0.0119(3) Uani 1 1 d . . .
C19 C 0.14262(17) 0.14688(10) -0.00947(9) 0.0120(3) Uani 1 1 d . . .
C20 C 0.01005(18) 0.10902(10) 0.00070(10) 0.0137(3) Uani 1 1 d . . .
C21 C -0.09154(19) 0.04459(10) -0.05269(10) 0.0159(4) Uani 1 1 d . . .
H21 H -0.0738 0.0246 -0.0962 0.019 Uiso 1 1 calc R . .
C22 C -0.21648(19) 0.01144(11) -0.04028(11) 0.0190(4) Uani 1 1 d . . .
H22 H -0.2831 -0.0315 -0.0752 0.023 Uiso 1 1 calc R . .
C23 C -0.2445(2) 0.04207(11) 0.02498(11) 0.0222(4) Uani 1 1 d . . .
H23 H -0.3308 0.0198 0.0322 0.027 Uiso 1 1 calc R . .
C24 C -0.1471(2) 0.10389(11) 0.07787(11) 0.0208(4) Uani 1 1 d . . .
H24 H -0.1667 0.1233 0.1210 0.025 Uiso 1 1 calc R . .
C25 C -0.01629(18) 0.13828(10) 0.06689(10) 0.0143(3) Uani 1 1 d . . .
C26 C 0.94722(19) 0.46582(11) 0.16869(10) 0.0212(4) Uani 1 1 d . . .
H26A H 0.9661 0.4263 0.1915 0.032 Uiso 1 1 calc R . .
H26B H 0.9274 0.5041 0.2025 0.032 Uiso 1 1 calc R . .
H26C H 1.0296 0.4890 0.1556 0.032 Uiso 1 1 calc R . .
C27 C 0.77887(19) 0.49599(10) 0.06888(10) 0.0173(4) Uani 1 1 d . . .
H27A H 0.8593 0.5246 0.0577 0.026 Uiso 1 1 calc R . .
H27B H 0.7541 0.5295 0.1048 0.026 Uiso 1 1 calc R . .
H27C H 0.6985 0.4745 0.0248 0.026 Uiso 1 1 calc R . .
C28 C 0.9170(2) 0.31651(11) 0.07350(11) 0.0212(4) Uani 1 1 d . . .
H28A H 1.0154 0.3458 0.0980 0.032 Uiso 1 1 calc R . .
H28B H 0.9124 0.2737 0.0352 0.032 Uiso 1 1 calc R . .
H28C H 0.8752 0.2981 0.1084 0.032 Uiso 1 1 calc R . .
C29 C 0.90313(19) 0.39653(11) -0.01487(10) 0.0182(4) Uani 1 1 d . . .
H29A H 0.8415 0.4193 -0.0439 0.027 Uiso 1 1 calc R . .
H29B H 0.9176 0.3543 -0.0467 0.027 Uiso 1 1 calc R . .
H29C H 0.9939 0.4341 0.0116 0.027 Uiso 1 1 calc R . .
C30 C 0.5335(2) 0.08955(11) -0.12997(11) 0.0197(4) Uani 1 1 d . . .
H30A H 0.5070 0.0752 -0.0893 0.030 Uiso 1 1 calc R . .
H30B H 0.6349 0.1141 -0.1149 0.030 Uiso 1 1 calc R . .
H30C H 0.5092 0.0446 -0.1701 0.030 Uiso 1 1 calc R . .
C31 C 0.4927(2) 0.16731(11) -0.22046(10) 0.0187(4) Uani 1 1 d . . .
H31A H 0.4510 0.1241 -0.2632 0.028 Uiso 1 1 calc R . .
H31B H 0.5953 0.1822 -0.2093 0.028 Uiso 1 1 calc R . .
H31C H 0.4574 0.2094 -0.2300 0.028 Uiso 1 1 calc R . .
C32 C 0.2257(2) 0.02722(10) -0.19676(10) 0.0191(4) Uani 1 1 d . . .
H32A H 0.2402 0.0103 -0.2436 0.029 Uiso 1 1 calc R . .
H32B H 0.1248 0.0132 -0.2025 0.029 Uiso 1 1 calc R . .
H32C H 0.2728 0.0035 -0.1624 0.029 Uiso 1 1 calc R . .
C33 C 0.20080(19) 0.15178(11) -0.21904(10) 0.0196(4) Uani 1 1 d . . .
H33A H 0.2390 0.2066 -0.2010 0.029 Uiso 1 1 calc R . .
H33B H 0.1023 0.1368 -0.2200 0.029 Uiso 1 1 calc R . .
H33C H 0.2068 0.1355 -0.2679 0.029 Uiso 1 1 calc R . .
Co1A Co 0.44631(2) 0.235725(13) 0.524693(12) 0.00955(6) Uani 1 1 d . . .
Cl1A Cl 0.53701(4) 0.15267(2) 0.57794(2) 0.01564(9) Uani 1 1 d . . .
Cl2A Cl 0.35410(5) 0.31902(2) 0.47165(2) 0.01593(9) Uani 1 1 d . . .
N1A N 0.45328(15) 0.29368(8) 0.61948(8) 0.0109(3) Uani 1 1 d . . .
N2A N 0.25648(15) 0.18111(8) 0.52089(8) 0.0114(3) Uani 1 1 d . . .
N3A N 0.42455(15) 0.17428(8) 0.43012(8) 0.0115(3) Uani 1 1 d . . .
N4A N 0.63461(15) 0.29532(8) 0.53469(8) 0.0113(3) Uani 1 1 d . . .
N5A N 0.30886(15) 0.29891(8) 0.70069(8) 0.0140(3) Uani 1 1 d . . .
N6A N 0.09165(15) 0.18520(8) 0.59096(8) 0.0145(3) Uani 1 1 d . . .
N7A N 0.18982(15) 0.08809(8) 0.40529(8) 0.0132(3) Uani 1 1 d . . .
N8A N 0.68958(15) 0.37953(8) 0.65522(8) 0.0131(3) Uani 1 1 d . . .
C1A C 0.33056(18) 0.27156(10) 0.63881(9) 0.0123(3) Uani 1 1 d . . .
C2A C 0.21600(18) 0.20872(10) 0.58108(9) 0.0123(3) Uani 1 1 d . . .
C3A C -0.00955(18) 0.12638(10) 0.53526(10) 0.0143(3) Uani 1 1 d . . .
C4A C -0.14672(19) 0.09907(11) 0.54264(10) 0.0177(4) Uani 1 1 d . . .
H4A H -0.1689 0.1223 0.5836 0.021 Uiso 1 1 calc R . .
C5A C -0.24699(19) 0.03824(11) 0.48921(10) 0.0187(4) Uani 1 1 d . . .
H5A H -0.3368 0.0196 0.4945 0.022 Uiso 1 1 calc R . .
C6A C -0.21557(19) 0.00376(11) 0.42651(10) 0.0186(4) Uani 1 1 d . . .
H6A H -0.2849 -0.0375 0.3907 0.022 Uiso 1 1 calc R . .
C7A C -0.08383(18) 0.03018(10) 0.41725(10) 0.0157(4) Uani 1 1 d . . .
H7A H -0.0641 0.0072 0.3754 0.019 Uiso 1 1 calc R . .
C8A C 0.02126(18) 0.09257(10) 0.47190(9) 0.0134(3) Uani 1 1 d . . .
C9A C 0.16207(18) 0.12273(9) 0.46649(9) 0.0117(3) Uani 1 1 d . . .
C10A C 0.30814(18) 0.11263(10) 0.39048(9) 0.0121(3) Uani 1 1 d . . .
C11A C 0.33500(18) 0.06902(10) 0.32309(9) 0.0130(3) Uani 1 1 d . . .
C12A C 0.45114(19) 0.13324(10) 0.31250(9) 0.0138(3) Uani 1 1 d . . .
C13A C 0.51689(19) 0.18385(10) 0.39058(9) 0.0136(3) Uani 1 1 d . . .
C14A C 0.64993(19) 0.23757(10) 0.41544(10) 0.0165(4) Uani 1 1 d . . .
H14A H 0.7069 0.2380 0.3843 0.020 Uiso 1 1 calc R . .
C15A C 0.70379(18) 0.29059(10) 0.48337(9) 0.0128(3) Uani 1 1 d . . .
C16A C 0.83879(18) 0.35634(10) 0.50457(9) 0.0145(3) Uani 1 1 d . . .
C17A C 0.86662(18) 0.38580(10) 0.58912(9) 0.0132(3) Uani 1 1 d . . .
C18A C 0.71911(18) 0.35331(10) 0.59558(9) 0.0117(3) Uani 1 1 d . . .
C19A C 0.56246(18) 0.35117(10) 0.66713(9) 0.0115(3) Uani 1 1 d . . .
C20A C 0.54837(18) 0.38653(10) 0.73655(9) 0.0121(3) Uani 1 1 d . . .
C21A C 0.65694(19) 0.44924(10) 0.78856(9) 0.0149(3) Uani 1 1 d . . .
H21A H 0.7409 0.4697 0.7783 0.018 Uiso 1 1 calc R . .
C22A C 0.63815(19) 0.47993(11) 0.85444(10) 0.0168(4) Uani 1 1 d . . .
H22A H 0.7091 0.5218 0.8886 0.020 Uiso 1 1 calc R . .
C23A C 0.51233(19) 0.44851(11) 0.87079(10) 0.0175(4) Uani 1 1 d . . .
H23A H 0.5019 0.4690 0.9162 0.021 Uiso 1 1 calc R . .
C24A C 0.40501(19) 0.38803(10) 0.82054(10) 0.0165(4) Uani 1 1 d . . .
H24A H 0.3223 0.3675 0.8318 0.020 Uiso 1 1 calc R . .
C25A C 0.42024(18) 0.35699(10) 0.75179(9) 0.0127(3) Uani 1 1 d . . .
C26A C 0.1996(2) 0.03227(12) 0.25758(10) 0.0227(4) Uani 1 1 d . . .
H26D H 0.1530 0.0705 0.2475 0.034 Uiso 1 1 calc R . .
H26E H 0.1358 -0.0075 0.2687 0.034 Uiso 1 1 calc R . .
H26F H 0.2245 0.0106 0.2151 0.034 Uiso 1 1 calc R . .
C27A C 0.3955(2) 0.00562(11) 0.34624(11) 0.0206(4) Uani 1 1 d . . .
H27D H 0.4169 -0.0231 0.3057 0.031 Uiso 1 1 calc R . .
H27E H 0.3259 -0.0281 0.3603 0.031 Uiso 1 1 calc R . .
H27F H 0.4816 0.0284 0.3872 0.031 Uiso 1 1 calc R . .
C28A C 0.3840(2) 0.18275(12) 0.26770(11) 0.0236(4) Uani 1 1 d . . .
H28D H 0.3370 0.1530 0.2175 0.035 Uiso 1 1 calc R . .
H28E H 0.4579 0.2266 0.2693 0.035 Uiso 1 1 calc R . .
H28F H 0.3153 0.1995 0.2884 0.035 Uiso 1 1 calc R . .
C29A C 0.5590(2) 0.10645(11) 0.27828(10) 0.0208(4) Uani 1 1 d . . .
H29D H 0.6118 0.0820 0.3097 0.031 Uiso 1 1 calc R . .
H29E H 0.6242 0.1498 0.2727 0.031 Uiso 1 1 calc R . .
H29F H 0.5088 0.0707 0.2309 0.031 Uiso 1 1 calc R . .
C30A C 0.7941(2) 0.41386(11) 0.46342(10) 0.0226(4) Uani 1 1 d . . .
H30D H 0.7659 0.3911 0.4113 0.034 Uiso 1 1 calc R . .
H30E H 0.8736 0.4592 0.4769 0.034 Uiso 1 1 calc R . .
H30F H 0.7150 0.4272 0.4765 0.034 Uiso 1 1 calc R . .
C31A C 0.9630(2) 0.33393(12) 0.48268(11) 0.0248(4) Uani 1 1 d . . .
H31D H 0.9801 0.2918 0.5016 0.037 Uiso 1 1 calc R . .
H31E H 1.0479 0.3769 0.5028 0.037 Uiso 1 1 calc R . .
H31F H 0.9390 0.3190 0.4299 0.037 Uiso 1 1 calc R . .
C32A C 0.9230(2) 0.47272(11) 0.62095(10) 0.0211(4) Uani 1 1 d . . .
H32D H 1.0153 0.4910 0.6146 0.032 Uiso 1 1 calc R . .
H32E H 0.9318 0.4856 0.6725 0.032 Uiso 1 1 calc R . .
H32F H 0.8575 0.4963 0.5958 0.032 Uiso 1 1 calc R . .
C33A C 0.9667(2) 0.34824(12) 0.63319(11) 0.0227(4) Uani 1 1 d . . .
H33D H 0.9314 0.2935 0.6135 0.034 Uiso 1 1 calc R . .
H33E H 0.9697 0.3617 0.6839 0.034 Uiso 1 1 calc R . .
H33F H 1.0615 0.3661 0.6296 0.034 Uiso 1 1 calc R . .
Cl1S Cl -0.10548(9) 0.30667(4) 0.27350(4) 0.0537(2) Uani 1 1 d . . .
Cl2S Cl -0.04571(7) 0.16753(3) 0.30084(4) 0.03931(14) Uani 1 1 d . . .
C1S C 0.0274(2) 0.25870(12) 0.29248(12) 0.0297(5) Uani 1 1 d . . .
H1SA H 0.0707 0.2542 0.2531 0.036 Uiso 1 1 calc R . .
H1SB H 0.1020 0.2887 0.3379 0.036 Uiso 1 1 calc R . .
Cl3 Cl -0.1177(3) 0.17500(15) -0.17375(14) 0.0388(8) Uiso 0.30 1 d PD A 2
Cl3S Cl -0.14694(7) 0.31873(3) -0.20624(3) 0.03639(14) Uani 1 1 d D . .
Cl4S Cl -0.08945(10) 0.19476(6) -0.14517(6) 0.02940(19) Uani 0.70 1 d PD B 1
C2SA C -0.0170(3) 0.27250(15) -0.17751(17) 0.0292(7) Uiso 0.70 1 d PD B 1
H2SA H 0.0645 0.3088 -0.1385 0.035 Uiso 0.70 1 calc PR B 1
H2SB H 0.0163 0.2539 -0.2185 0.035 Uiso 0.70 1 calc PR B 1
C2SB C -0.1289(8) 0.2269(2) -0.2404(3) 0.0310(16) Uiso 0.30 1 d PD A 2
H2SC H -0.2107 0.1982 -0.2832 0.037 Uiso 0.30 1 calc PR A 2
H2SD H -0.0432 0.2327 -0.2558 0.037 Uiso 0.30 1 calc PR A 2

loop_
_atom_site_aniso_label
_atom_site_aniso_U_11
_atom_site_aniso_U_22
_atom_site_aniso_U_33
_atom_site_aniso_U_23
_atom_site_aniso_U_13
_atom_site_aniso_U_12
Co1 0.00959(11) 0.00919(11) 0.00936(11) 0.00138(8) 0.00386(9) 0.00124(9)
Cl1 0.0191(2) 0.0141(2) 0.0149(2) 0.00510(16) 0.00532(16) 0.00634(17)
Cl2 0.0161(2) 0.0157(2) 0.0181(2) 0.00673(16) 0.00499(16) 0.00633(17)
N1 0.0118(7) 0.0112(7) 0.0119(7) 0.0032(5) 0.0044(5) 0.0028(6)
N2 0.0123(7) 0.0109(7) 0.0111(7) 0.0024(5) 0.0046(6) 0.0027(6)
N3 0.0107(7) 0.0107(7) 0.0098(7) 0.0002(5) 0.0036(5) 0.0006(6)
N4 0.0117(7) 0.0112(7) 0.0111(7) 0.0018(5) 0.0040(5) 0.0027(6)
N5 0.0132(7) 0.0171(7) 0.0162(7) 0.0070(6) 0.0070(6) 0.0045(6)
N6 0.0188(8) 0.0140(7) 0.0145(7) 0.0043(6) 0.0084(6) 0.0047(6)
N7 0.0137(7) 0.0134(7) 0.0111(7) 0.0017(6) 0.0040(6) 0.0012(6)
N8 0.0119(7) 0.0142(7) 0.0132(7) 0.0023(6) 0.0031(6) 0.0015(6)
C1 0.0145(8) 0.0129(8) 0.0139(8) 0.0050(7) 0.0059(7) 0.0060(7)
C2 0.0130(8) 0.0132(8) 0.0135(8) 0.0047(7) 0.0053(7) 0.0047(7)
C3 0.0197(9) 0.0128(8) 0.0131(8) 0.0048(7) 0.0061(7) 0.0060(7)
C4 0.0270(10) 0.0185(9) 0.0174(9) 0.0055(7) 0.0136(8) 0.0082(8)
C5 0.0310(11) 0.0197(9) 0.0127(9) 0.0041(7) 0.0092(8) 0.0112(8)
C6 0.0242(10) 0.0142(9) 0.0121(8) 0.0008(7) 0.0023(7) 0.0058(8)
C7 0.0185(9) 0.0152(8) 0.0129(8) 0.0023(7) 0.0037(7) 0.0049(7)
C8 0.0170(8) 0.0132(8) 0.0119(8) 0.0043(6) 0.0051(7) 0.0064(7)
C9 0.0144(8) 0.0123(8) 0.0108(8) 0.0038(6) 0.0032(6) 0.0045(7)
C10 0.0105(8) 0.0114(8) 0.0129(8) 0.0042(6) 0.0029(6) 0.0018(6)
C11 0.0093(8) 0.0131(8) 0.0123(8) 0.0017(6) 0.0029(6) -0.0001(6)
C12 0.0100(8) 0.0117(8) 0.0142(8) 0.0018(6) 0.0037(6) 0.0007(6)
C13 0.0114(8) 0.0099(8) 0.0151(8) 0.0044(6) 0.0051(6) 0.0025(6)
C14 0.0128(8) 0.0144(8) 0.0132(8) 0.0010(7) 0.0075(7) 0.0021(7)
C15 0.0140(8) 0.0116(8) 0.0107(8) 0.0026(6) 0.0038(6) 0.0047(7)
C16 0.0118(8) 0.0132(8) 0.0103(8) -0.0004(6) 0.0032(6) 0.0030(7)
C17 0.0124(8) 0.0138(8) 0.0106(8) 0.0001(6) 0.0024(6) 0.0014(7)
C18 0.0124(8) 0.0104(8) 0.0114(8) 0.0010(6) 0.0019(6) 0.0039(7)
C19 0.0099(8) 0.0122(8) 0.0140(8) 0.0051(6) 0.0022(6) 0.0037(6)
C20 0.0106(8) 0.0145(8) 0.0166(8) 0.0077(7) 0.0025(7) 0.0037(7)
C21 0.0134(8) 0.0148(8) 0.0161(9) 0.0047(7) 0.0014(7) 0.0005(7)
C22 0.0130(9) 0.0172(9) 0.0224(10) 0.0091(8) -0.0009(7) -0.0003(7)
C23 0.0121(9) 0.0264(10) 0.0284(10) 0.0149(9) 0.0066(8) -0.0009(8)
C24 0.0159(9) 0.0256(10) 0.0223(10) 0.0094(8) 0.0090(8) 0.0026(8)
C25 0.0121(8) 0.0157(8) 0.0170(9) 0.0084(7) 0.0048(7) 0.0041(7)
C26 0.0143(9) 0.0238(10) 0.0172(9) -0.0004(8) 0.0010(7) -0.0011(8)
C27 0.0183(9) 0.0137(8) 0.0235(10) 0.0070(7) 0.0106(8) 0.0049(7)
C28 0.0181(9) 0.0191(9) 0.0277(10) 0.0075(8) 0.0052(8) 0.0087(8)
C29 0.0167(9) 0.0169(9) 0.0200(9) 0.0023(7) 0.0103(7) 0.0005(7)
C30 0.0185(9) 0.0159(9) 0.0226(10) 0.0010(7) 0.0036(8) 0.0078(8)
C31 0.0182(9) 0.0227(10) 0.0142(9) 0.0015(7) 0.0074(7) 0.0042(8)
C32 0.0184(9) 0.0151(9) 0.0164(9) -0.0037(7) 0.0041(7) -0.0010(7)
C33 0.0163(9) 0.0269(10) 0.0163(9) 0.0063(8) 0.0041(7) 0.0077(8)
Co1A 0.00944(11) 0.00974(11) 0.00871(11) 0.00107(8) 0.00367(8) 0.00160(9)
Cl1A 0.0151(2) 0.0149(2) 0.0186(2) 0.00628(16) 0.00544(16) 0.00583(16)
Cl2A 0.0195(2) 0.0142(2) 0.0139(2) 0.00442(16) 0.00360(16) 0.00570(17)
N1A 0.0110(7) 0.0108(7) 0.0112(7) 0.0025(5) 0.0044(5) 0.0031(6)
N2A 0.0112(7) 0.0119(7) 0.0113(7) 0.0024(5) 0.0044(5) 0.0030(6)
N3A 0.0111(7) 0.0116(7) 0.0105(7) 0.0010(5) 0.0038(5) 0.0018(6)
N4A 0.0120(7) 0.0112(7) 0.0100(7) 0.0014(5) 0.0044(5) 0.0019(6)
N5A 0.0142(7) 0.0144(7) 0.0140(7) 0.0034(6) 0.0063(6) 0.0033(6)
N6A 0.0120(7) 0.0152(7) 0.0164(7) 0.0030(6) 0.0063(6) 0.0030(6)
N7A 0.0119(7) 0.0137(7) 0.0113(7) 0.0007(6) 0.0023(6) 0.0023(6)
N8A 0.0110(7) 0.0151(7) 0.0117(7) 0.0020(6) 0.0034(6) 0.0025(6)
C1A 0.0126(8) 0.0116(8) 0.0130(8) 0.0030(6) 0.0049(6) 0.0034(7)
C2A 0.0137(8) 0.0119(8) 0.0131(8) 0.0038(6) 0.0062(7) 0.0046(7)
C3A 0.0121(8) 0.0141(8) 0.0164(8) 0.0052(7) 0.0037(7) 0.0030(7)
C4A 0.0137(9) 0.0209(9) 0.0186(9) 0.0043(7) 0.0070(7) 0.0043(7)
C5A 0.0101(8) 0.0217(9) 0.0229(10) 0.0077(8) 0.0044(7) 0.0010(7)
C6A 0.0120(8) 0.0202(9) 0.0175(9) 0.0043(7) -0.0009(7) -0.0005(7)
C7A 0.0133(8) 0.0173(9) 0.0142(8) 0.0033(7) 0.0025(7) 0.0027(7)
C8A 0.0126(8) 0.0147(8) 0.0134(8) 0.0051(7) 0.0035(7) 0.0045(7)
C9A 0.0109(8) 0.0110(8) 0.0131(8) 0.0042(6) 0.0031(6) 0.0025(6)
C10A 0.0123(8) 0.0121(8) 0.0101(8) 0.0018(6) 0.0006(6) 0.0045(7)
C11A 0.0117(8) 0.0137(8) 0.0099(8) -0.0006(6) 0.0019(6) 0.0016(7)
C12A 0.0156(8) 0.0140(8) 0.0106(8) 0.0002(6) 0.0046(7) 0.0041(7)
C13A 0.0163(8) 0.0133(8) 0.0124(8) 0.0015(7) 0.0060(7) 0.0062(7)
C14A 0.0168(9) 0.0170(9) 0.0142(8) -0.0004(7) 0.0100(7) 0.0003(7)
C15A 0.0112(8) 0.0149(8) 0.0124(8) 0.0029(7) 0.0052(6) 0.0030(7)
C16A 0.0122(8) 0.0168(9) 0.0128(8) 0.0023(7) 0.0061(7) 0.0001(7)
C17A 0.0096(8) 0.0170(8) 0.0104(8) 0.0011(7) 0.0037(6) 0.0002(7)
C18A 0.0114(8) 0.0123(8) 0.0110(8) 0.0035(6) 0.0032(6) 0.0025(6)
C19A 0.0118(8) 0.0132(8) 0.0102(8) 0.0041(6) 0.0030(6) 0.0043(7)
C20A 0.0127(8) 0.0131(8) 0.0107(8) 0.0030(6) 0.0031(6) 0.0050(7)
C21A 0.0135(8) 0.0170(9) 0.0122(8) 0.0014(7) 0.0029(7) 0.0041(7)
C22A 0.0160(9) 0.0169(9) 0.0132(8) -0.0017(7) 0.0006(7) 0.0055(7)
C23A 0.0195(9) 0.0233(10) 0.0100(8) 0.0011(7) 0.0051(7) 0.0093(8)
C24A 0.0166(9) 0.0190(9) 0.0154(9) 0.0029(7) 0.0084(7) 0.0059(7)
C25A 0.0143(8) 0.0120(8) 0.0131(8) 0.0033(6) 0.0054(7) 0.0050(7)
C26A 0.0161(9) 0.0296(11) 0.0145(9) -0.0038(8) 0.0025(7) 0.0019(8)
C27A 0.0250(10) 0.0156(9) 0.0221(10) 0.0025(7) 0.0093(8) 0.0074(8)
C28A 0.0314(11) 0.0247(10) 0.0172(9) 0.0082(8) 0.0078(8) 0.0103(9)
C29A 0.0193(9) 0.0216(10) 0.0186(9) -0.0032(8) 0.0107(8) 0.0023(8)
C30A 0.0251(10) 0.0222(10) 0.0169(9) 0.0084(8) 0.0050(8) -0.0010(8)
C31A 0.0164(9) 0.0323(11) 0.0222(10) 0.0000(8) 0.0111(8) 0.0009(8)
C32A 0.0203(9) 0.0183(9) 0.0178(9) -0.0016(7) 0.0079(8) -0.0047(8)
C33A 0.0157(9) 0.0369(12) 0.0197(10) 0.0129(9) 0.0064(8) 0.0098(9)
Cl1S 0.0939(6) 0.0592(4) 0.0433(4) 0.0333(3) 0.0407(4) 0.0513(4)
Cl2S 0.0411(3) 0.0287(3) 0.0511(4) 0.0165(3) 0.0159(3) 0.0089(3)
C1S 0.0281(11) 0.0284(11) 0.0291(11) 0.0066(9) 0.0128(9) -0.0019(9)
Cl3S 0.0534(4) 0.0394(3) 0.0335(3) 0.0214(3) 0.0212(3) 0.0278(3)
Cl4S 0.0274(4) 0.0327(5) 0.0452(6) 0.0251(5) 0.0196(4) 0.0194(4)

loop_
_atom_type_symbol
_atom_type_description
_atom_type_scat_dispersion_real
_atom_type_scat_dispersion_imag
_atom_type_scat_source
C C 0.0033 0.0016 'International Tables Vol C Tables 4.2.6.8 and 6.1.1.4'
H H 0.0000 0.0000 'International Tables Vol C Tables 4.2.6.8 and 6.1.1.4'
Cl Cl 0.1484 0.1585 'International Tables Vol C Tables 4.2.6.8 and 6.1.1.4'
Co Co 0.3494 0.9721 'International Tables Vol C Tables 4.2.6.8 and 6.1.1.4'
N N 0.0061 0.0033 'International Tables Vol C Tables 4.2.6.8 and 6.1.1.4'

loop_
_geom_angle_atom_site_label_1
_geom_angle_atom_site_label_2
_geom_angle_atom_site_label_3
_geom_angle
Cl2 Co1 Cl1 179.21(2)
N1 Co1 Cl1 90.34(4)
N1 Co1 Cl2 89.31(4)
N1 Co1 N2 84.08(6)
N2 Co1 Cl1 89.93(4)
N2 Co1 Cl2 90.74(4)
N3 Co1 Cl1 90.61(4)
N3 Co1 Cl2 89.80(4)
N3 Co1 N1 175.26(6)
N3 Co1 N2 91.27(6)
N3 Co1 N4 92.79(6)
N4 Co1 Cl1 90.20(4)
N4 Co1 Cl2 89.10(4)
N4 Co1 N1 91.85(6)
N4 Co1 N2 175.93(6)
C1 N1 Co1 114.51(11)
C19 N1 Co1 127.16(12)
C19 N1 C1 118.28(14)
C2 N2 Co1 114.45(11)
C9 N2 Co1 127.64(12)
C9 N2 C2 117.89(14)
C10 N3 Co1 124.22(11)
C13 N3 Co1 126.96(11)
C13 N3 C10 108.80(14)
C15 N4 Co1 126.51(12)
C15 N4 C18 109.55(14)
C18 N4 Co1 123.87(11)
C1 N5 C25 116.06(15)
C2 N6 C3 116.54(15)
C10 N7 C9 122.89(15)
C18 N8 C19 123.66(15)
N1 C1 C2 113.65(14)
N5 C1 N1 127.31(16)
N5 C1 C2 119.04(15)
N2 C2 C1 113.18(14)
N6 C2 N2 127.22(16)
N6 C2 C1 119.59(15)
N6 C3 C4 119.44(16)
N6 C3 C8 121.10(15)
C4 C3 C8 119.46(16)
C3 C4 H4 120.1
C5 C4 C3 119.84(17)
C5 C4 H4 120.1
C4 C5 H5 119.7
C4 C5 C6 120.68(17)
C6 C5 H5 119.7
C5 C6 H6 119.6
C7 C6 C5 120.71(17)
C7 C6 H6 119.6
C6 C7 H7 120.3
C6 C7 C8 119.41(17)
C8 C7 H7 120.3
C3 C8 C7 119.90(16)
C3 C8 C9 117.82(16)
C7 C8 C9 122.22(16)
N2 C9 N7 124.53(15)
N2 C9 C8 119.39(15)
N7 C9 C8 116.06(15)
N3 C10 C11 110.82(14)
N7 C10 N3 129.38(15)
N7 C10 C11 119.67(15)
C10 C11 C12 100.60(13)
C10 C11 C26 113.67(14)
C10 C11 C27 105.63(14)
C26 C11 C12 115.71(15)
C26 C11 C27 108.89(15)
C27 C11 C12 111.75(14)
C13 C12 C11 100.63(13)
C13 C12 C28 105.67(14)
C13 C12 C29 114.92(14)
C28 C12 C11 111.85(14)
C29 C12 C11 114.96(14)
C29 C12 C28 108.37(14)
N3 C13 C12 111.52(14)
N3 C13 C14 124.55(15)
C14 C13 C12 123.66(15)
C13 C14 H14 118.1
C13 C14 C15 123.81(16)
C15 C14 H14 118.1
N4 C15 C14 125.13(15)
N4 C15 C16 111.87(14)
C14 C15 C16 122.51(15)
C15 C16 C17 101.38(13)
C15 C16 C30 104.29(14)
C15 C16 C31 114.34(15)
C30 C16 C17 111.91(14)
C31 C16 C17 114.86(14)
C31 C16 C30 109.43(14)
C18 C17 C16 101.02(13)
C18 C17 C32 113.16(14)
C18 C17 C33 105.89(14)
C32 C17 C16 115.29(14)
C32 C17 C33 109.01(14)
C33 C17 C16 111.94(14)
N4 C18 C17 110.94(14)
N8 C18 N4 128.75(16)
N8 C18 C17 120.23(15)
N1 C19 N8 124.63(15)
N1 C19 C20 119.02(15)
N8 C19 C20 116.34(15)
C21 C20 C19 122.33(16)
C25 C20 C19 117.74(16)
C25 C20 C21 119.93(16)
C20 C21 H21 120.1
C22 C21 C20 119.72(17)
C22 C21 H21 120.1
C21 C22 H22 119.9
C21 C22 C23 120.28(17)
C23 C22 H22 119.9
C22 C23 H23 119.5
C24 C23 C22 121.08(17)
C24 C23 H23 119.5
C23 C24 H24 120.2
C23 C24 C25 119.67(18)
C25 C24 H24 120.2
N5 C25 C20 121.57(15)
N5 C25 C24 119.15(16)
C20 C25 C24 119.27(17)
C11 C26 H26A 109.5
C11 C26 H26B 109.5
C11 C26 H26C 109.5
H26A C26 H26B 109.5
H26A C26 H26C 109.5
H26B C26 H26C 109.5
C11 C27 H27A 109.5
C11 C27 H27B 109.5
C11 C27 H27C 109.5
H27A C27 H27B 109.5
H27A C27 H27C 109.5
H27B C27 H27C 109.5
C12 C28 H28A 109.5
C12 C28 H28B 109.5
C12 C28 H28C 109.5
H28A C28 H28B 109.5
H28A C28 H28C 109.5
H28B C28 H28C 109.5
C12 C29 H29A 109.5
C12 C29 H29B 109.5
C12 C29 H29C 109.5
H29A C29 H29B 109.5
H29A C29 H29C 109.5
H29B C29 H29C 109.5
C16 C30 H30A 109.5
C16 C30 H30B 109.5
C16 C30 H30C 109.5
H30A C30 H30B 109.5
H30A C30 H30C 109.5
H30B C30 H30C 109.5
C16 C31 H31A 109.5
C16 C31 H31B 109.5
C16 C31 H31C 109.5
H31A C31 H31B 109.5
H31A C31 H31C 109.5
H31B C31 H31C 109.5
C17 C32 H32A 109.5
C17 C32 H32B 109.5
C17 C32 H32C 109.5
H32A C32 H32B 109.5
H32A C32 H32C 109.5
H32B C32 H32C 109.5
C17 C33 H33A 109.5
C17 C33 H33B 109.5
C17 C33 H33C 109.5
H33A C33 H33B 109.5
H33A C33 H33C 109.5
H33B C33 H33C 109.5
Cl1A Co1A Cl2A 179.604(19)
N1A Co1A Cl1A 89.69(4)
N1A Co1A Cl2A 90.06(4)
N1A Co1A N2A 84.15(6)
N2A Co1A Cl1A 90.19(4)
N2A Co1A Cl2A 89.48(4)
N3A Co1A Cl1A 90.55(4)
N3A Co1A Cl2A 89.68(4)
N3A Co1A N1A 175.55(6)
N3A Co1A N2A 91.41(6)
N3A Co1A N4A 92.74(6)
N4A Co1A Cl1A 90.64(4)
N4A Co1A Cl2A 89.67(4)
N4A Co1A N1A 91.69(6)
N4A Co1A N2A 175.76(6)
C1A N1A Co1A 114.57(11)
C19A N1A Co1A 127.21(11)
C19A N1A C1A 118.22(14)
C2A N2A Co1A 114.22(11)
C9A N2A Co1A 127.40(12)
C9A N2A C2A 118.34(14)
C10A N3A Co1A 124.18(11)
C13A N3A Co1A 126.75(12)
C13A N3A C10A 109.06(14)
C15A N4A Co1A 126.89(12)
C15A N4A C18A 108.94(14)
C18A N4A Co1A 124.11(11)
C1A N5A C25A 116.18(15)
C2A N6A C3A 116.33(15)
C10A N7A C9A 123.21(15)
C18A N8A C19A 123.66(15)
N1A C1A C2A 113.34(14)
N5A C1A N1A 127.20(16)
N5A C1A C2A 119.46(15)
N2A C2A C1A 113.60(14)
N6A C2A N2A 126.99(16)
N6A C2A C1A 119.42(15)
N6A C3A C4A 118.81(16)
N6A C3A C8A 121.50(15)
C8A C3A C4A 119.69(16)
C3A C4A H4A 120.2
C5A C4A C3A 119.65(17)
C5A C4A H4A 120.2
C4A C5A H5A 119.7
C4A C5A C6A 120.65(17)
C6A C5A H5A 119.7
C5A C6A H6A 119.6
C7A C6A C5A 120.89(17)
C7A C6A H6A 119.6
C6A C7A H7A 120.3
C6A C7A C8A 119.32(17)
C8A C7A H7A 120.3
C3A C8A C7A 119.77(16)
C3A C8A C9A 117.73(15)
C7A C8A C9A 122.49(16)
N2A C9A N7A 124.42(15)
N2A C9A C8A 119.07(15)
N7A C9A C8A 116.50(15)
N3A C10A C11A 110.56(14)
N7A C10A N3A 128.94(16)
N7A C10A C11A 120.44(15)
C10A C11A C12A 100.47(13)
C10A C11A C26A 113.19(14)
C10A C11A C27A 106.08(14)
C26A C11A C12A 115.55(15)
C26A C11A C27A 108.95(15)
C27A C11A C12A 112.05(14)
C13A C12A C11A 100.51(13)
C13A C12A C28A 105.37(14)
C13A C12A C29A 114.10(15)
C28A C12A C11A 111.87(15)
C29A C12A C11A 115.73(15)
C29A C12A C28A 108.67(15)
N3A C13A C12A 111.43(15)
N3A C13A C14A 124.83(16)
C14A C13A C12A 123.52(15)
C13A C14A H14A 117.9
C15A C14A C13A 124.20(16)
C15A C14A H14A 117.9
N4A C15A C14A 124.30(16)
N4A C15A C16A 112.29(14)
C14A C15A C16A 122.98(15)
C15A C16A C17A 101.21(13)
C15A C16A C30A 104.58(14)
C15A C16A C31A 114.17(15)
C30A C16A C17A 111.88(15)
C31A C16A C17A 114.88(15)
C31A C16A C30A 109.50(15)
C18A C17A C16A 101.26(13)
C18A C17A C32A 112.27(14)
C18A C17A C33A 106.35(14)
C32A C17A C16A 115.39(14)
C32A C17A C33A 109.12(15)
C33A C17A C16A 111.94(15)
N4A C18A C17A 111.56(14)
N8A C18A N4A 128.62(15)
N8A C18A C17A 119.77(15)
N1A C19A N8A 124.69(15)
N1A C19A C20A 119.00(15)
N8A C19A C20A 116.31(15)
C21A C20A C19A 122.27(15)
C25A C20A C19A 117.88(15)
C25A C20A C21A 119.85(15)
C20A C21A H21A 120.2
C22A C21A C20A 119.61(16)
C22A C21A H21A 120.2
C21A C22A H22A 119.8
C21A C22A C23A 120.50(17)
C23A C22A H22A 119.8
C22A C23A H23A 119.7
C24A C23A C22A 120.65(16)
C24A C23A H23A 119.7
C23A C24A H24A 120.1
C23A C24A C25A 119.82(16)
C25A C24A H24A 120.1
N5A C25A C20A 121.42(15)
N5A C25A C24A 119.09(15)
C24A C25A C20A 119.49(16)
C11A C26A H26D 109.5
C11A C26A H26E 109.5
C11A C26A H26F 109.5
H26D C26A H26E 109.5
H26D C26A H26F 109.5
H26E C26A H26F 109.5
C11A C27A H27D 109.5
C11A C27A H27E 109.5
C11A C27A H27F 109.5
H27D C27A H27E 109.5
H27D C27A H27F 109.5
H27E C27A H27F 109.5
C12A C28A H28D 109.5
C12A C28A H28E 109.5
C12A C28A H28F 109.5
H28D C28A H28E 109.5
H28D C28A H28F 109.5
H28E C28A H28F 109.5
C12A C29A H29D 109.5
C12A C29A H29E 109.5
C12A C29A H29F 109.5
H29D C29A H29E 109.5
H29D C29A H29F 109.5
H29E C29A H29F 109.5
C16A C30A H30D 109.5
C16A C30A H30E 109.5
C16A C30A H30F 109.5
H30D C30A H30E 109.5
H30D C30A H30F 109.5
H30E C30A H30F 109.5
C16A C31A H31D 109.5
C16A C31A H31E 109.5
C16A C31A H31F 109.5
H31D C31A H31E 109.5
H31D C31A H31F 109.5
H31E C31A H31F 109.5
C17A C32A H32D 109.5
C17A C32A H32E 109.5
C17A C32A H32F 109.5
H32D C32A H32E 109.5
H32D C32A H32F 109.5
H32E C32A H32F 109.5
C17A C33A H33D 109.5
C17A C33A H33E 109.5
C17A C33A H33F 109.5
H33D C33A H33E 109.5
H33D C33A H33F 109.5
H33E C33A H33F 109.5
Cl1S C1S H1SA 109.4
Cl1S C1S H1SB 109.4
Cl2S C1S Cl1S 111.26(12)
Cl2S C1S H1SA 109.4
Cl2S C1S H1SB 109.4
H1SA C1S H1SB 108.0
C2SA Cl3S C2SB 46.7(2)
Cl3S C2SA Cl4S 110.58(16)
Cl3S C2SA H2SA 109.5
Cl3S C2SA H2SB 109.5
Cl4S C2SA H2SA 109.5
Cl4S C2SA H2SB 109.5
H2SA C2SA H2SB 108.1
Cl3 C2SB Cl3S 111.9(3)
Cl3 C2SB H2SC 109.2
Cl3 C2SB H2SD 109.2
Cl3S C2SB H2SC 109.2
Cl3S C2SB H2SD 109.2
H2SC C2SB H2SD 107.9

loop_
_geom_bond_atom_site_label_1
_geom_bond_atom_site_label_2
_geom_bond_distance
Co1 Cl1 2.2685(5)
Co1 Cl2 2.2557(5)
Co1 N1 1.9181(14)
Co1 N2 1.9244(14)
Co1 N3 1.8979(14)
Co1 N4 1.9029(14)
N1 C1 1.371(2)
N1 C19 1.335(2)
N2 C2 1.374(2)
N2 C9 1.337(2)
N3 C10 1.367(2)
N3 C13 1.348(2)
N4 C15 1.344(2)
N4 C18 1.370(2)
N5 C1 1.304(2)
N5 C25 1.374(2)
N6 C2 1.299(2)
N6 C3 1.374(2)
N7 C9 1.361(2)
N7 C10 1.298(2)
N8 C18 1.297(2)
N8 C19 1.360(2)
C1 C2 1.481(2)
C3 C4 1.405(2)
C3 C8 1.408(2)
C4 H4 0.9300
C4 C5 1.370(3)
C5 H5 0.9300
C5 C6 1.405(3)
C6 H6 0.9300
C6 C7 1.370(2)
C7 H7 0.9300
C7 C8 1.411(2)
C8 C9 1.433(2)
C10 C11 1.513(2)
C11 C12 1.549(2)
C11 C26 1.518(2)
C11 C27 1.538(2)
C12 C13 1.508(2)
C12 C28 1.539(2)
C12 C29 1.526(2)
C13 C14 1.378(2)
C14 H14 0.9300
C14 C15 1.380(2)
C15 C16 1.511(2)
C16 C17 1.558(2)
C16 C30 1.539(2)
C16 C31 1.530(2)
C17 C18 1.519(2)
C17 C32 1.524(2)
C17 C33 1.539(2)
C19 C20 1.439(2)
C20 C21 1.408(2)
C20 C25 1.406(2)
C21 H21 0.9300
C21 C22 1.369(2)
C22 H22 0.9300
C22 C23 1.406(3)
C23 H23 0.9300
C23 C24 1.364(3)
C24 H24 0.9300
C24 C25 1.412(2)
C26 H26A 0.9600
C26 H26B 0.9600
C26 H26C 0.9600
C27 H27A 0.9600
C27 H27B 0.9600
C27 H27C 0.9600
C28 H28A 0.9600
C28 H28B 0.9600
C28 H28C 0.9600
C29 H29A 0.9600
C29 H29B 0.9600
C29 H29C 0.9600
C30 H30A 0.9600
C30 H30B 0.9600
C30 H30C 0.9600
C31 H31A 0.9600
C31 H31B 0.9600
C31 H31C 0.9600
C32 H32A 0.9600
C32 H32B 0.9600
C32 H32C 0.9600
C33 H33A 0.9600
C33 H33B 0.9600
C33 H33C 0.9600
Co1A Cl1A 2.2565(5)
Co1A Cl2A 2.2652(5)
Co1A N1A 1.9173(14)
Co1A N2A 1.9233(14)
Co1A N3A 1.8943(14)
Co1A N4A 1.9052(14)
N1A C1A 1.376(2)
N1A C19A 1.333(2)
N2A C2A 1.375(2)
N2A C9A 1.334(2)
N3A C10A 1.368(2)
N3A C13A 1.348(2)
N4A C15A 1.350(2)
N4A C18A 1.366(2)
N5A C1A 1.300(2)
N5A C25A 1.372(2)
N6A C2A 1.302(2)
N6A C3A 1.373(2)
N7A C9A 1.360(2)
N7A C10A 1.297(2)
N8A C18A 1.297(2)
N8A C19A 1.361(2)
C1A C2A 1.477(2)
C3A C4A 1.410(2)
C3A C8A 1.406(2)
C4A H4A 0.9300
C4A C5A 1.369(3)
C5A H5A 0.9300
C5A C6A 1.403(3)
C6A H6A 0.9300
C6A C7A 1.373(2)
C7A H7A 0.9300
C7A C8A 1.411(2)
C8A C9A 1.437(2)
C10A C11A 1.516(2)
C11A C12A 1.554(2)
C11A C26A 1.523(2)
C11A C27A 1.536(2)
C12A C13A 1.511(2)
C12A C28A 1.539(3)
C12A C29A 1.528(2)
C13A C14A 1.379(2)
C14A H14A 0.9300
C14A C15A 1.377(2)
C15A C16A 1.509(2)
C16A C17A 1.558(2)
C16A C30A 1.538(3)
C16A C31A 1.530(2)
C17A C18A 1.515(2)
C17A C32A 1.526(2)
C17A C33A 1.537(2)
C19A C20A 1.435(2)
C20A C21A 1.408(2)
C20A C25A 1.407(2)
C21A H21A 0.9300
C21A C22A 1.371(2)
C22A H22A 0.9300
C22A C23A 1.407(3)
C23A H23A 0.9300
C23A C24A 1.370(3)
C24A H24A 0.9300
C24A C25A 1.407(2)
C26A H26D 0.9600
C26A H26E 0.9600
C26A H26F 0.9600
C27A H27D 0.9600
C27A H27E 0.9600
C27A H27F 0.9600
C28A H28D 0.9600
C28A H28E 0.9600
C28A H28F 0.9600
C29A H29D 0.9600
C29A H29E 0.9600
C29A H29F 0.9600
C30A H30D 0.9600
C30A H30E 0.9600
C30A H30F 0.9600
C31A H31D 0.9600
C31A H31E 0.9600
C31A H31F 0.9600
C32A H32D 0.9600
C32A H32E 0.9600
C32A H32F 0.9600
C33A H33D 0.9600
C33A H33E 0.9600
C33A H33F 0.9600
Cl1S C1S 1.772(2)
Cl2S C1S 1.744(2)
C1S H1SA 0.9700
C1S H1SB 0.9700
Cl3 C2SB 1.759(4)
Cl3S C2SA 1.759(2)
Cl3S C2SB 1.771(4)
Cl4S C2SA 1.768(2)
C2SA H2SA 0.9700
C2SA H2SB 0.9700
C2SB H2SC 0.9700
C2SB H2SD 0.9700
